data_4070352
loop_
_publ_author_name
'Spasyuk, Denis M.'
'Zargarian, Davit'
'van der Est, Art'

_publ_section_title
;
 New POCN-Type Pincer Complexes of Nickel(II) and Nickel(III)
;
_journal_issue 22
_journal_name_full Organometallics
_journal_page_first 6531
_journal_paper_doi 10.1021/om900751f
_journal_volume 28
_journal_year 2009
_chemical_compound_source 'Synthesized by the authors. See text'
_chemical_formula_moiety 'C17 H27 Br2 N Ni O2 P'
_chemical_formula_sum 'C17 H27 Br2 N Ni O2 P'
_chemical_formula_weight 526.90
_chemical_name_systematic
; 
 ? 
;
_space_group_IT_number 33
_symmetry_cell_setting orthorhombic
_symmetry_space_group_name_Hall 'P 2c -2n'
_symmetry_space_group_name_H-M 'P n a 21'
_atom_sites_solution_hydrogens geom
_atom_sites_solution_primary direct
_atom_sites_solution_secondary difmap
_audit_creation_method SHELXL-97
_cell_angle_alpha 90.00
_cell_angle_beta 90.00
_cell_angle_gamma 90.00
_cell_formula_units_Z 4
_cell_length_a 21.1300(16)
_cell_length_b 9.8048(8)
_cell_length_c 9.3608(9)
_cell_measurement_reflns_used 19935
_cell_measurement_temperature 150(2)
_cell_measurement_theta_max 68.0
_cell_measurement_theta_min 4.17
_cell_volume 1939.3(3)
_computing_cell_refinement 'SMART (Bruker, 2003)'
_computing_data_collection 'SMART (Bruker, 2003)'
_computing_data_reduction 'SAINT (Bruker, 2004)'
_computing_molecular_graphics 'SHELXTL (Bruker, 1997)'
_computing_publication_material 'UdMX (local program)'
_computing_structure_refinement 'SHELXL97 (Sheldrick, 1997)'
_computing_structure_solution 'SHELXS97 (Sheldrick, 1997)'
_diffrn_ambient_temperature 150(2)
_diffrn_detector_area_resol_mean 5.5
_diffrn_measured_fraction_theta_full 0.959
_diffrn_measured_fraction_theta_max 0.960
_diffrn_measurement_device_type 'Bruker Microstar'
_diffrn_measurement_method \w
_diffrn_radiation_monochromator 'Helios optics'
_diffrn_radiation_source 'Micro source'
_diffrn_radiation_type CuK\a
_diffrn_radiation_wavelength 1.54178
_diffrn_reflns_av_R_equivalents 0.000
_diffrn_reflns_av_sigmaI/netI 0.0364
_diffrn_reflns_limit_h_max 25
_diffrn_reflns_limit_h_min -25
_diffrn_reflns_limit_k_max 11
_diffrn_reflns_limit_k_min -11
_diffrn_reflns_limit_l_max 10
_diffrn_reflns_limit_l_min -9
_diffrn_reflns_number 30617
_diffrn_reflns_theta_full 68.38
_diffrn_reflns_theta_max 68.38
_diffrn_reflns_theta_min 4.18
_diffrn_standards_decay_% 0.00
_diffrn_standards_number 5
_exptl_absorpt_coefficient_mu 7.130
_exptl_absorpt_correction_T_max 0.6486
_exptl_absorpt_correction_T_min 0.4765
_exptl_absorpt_correction_type multi-scan
_exptl_absorpt_process_details 'Sadabs (Sheldrick,1996)'
_exptl_crystal_colour black
_exptl_crystal_density_diffrn 1.805
_exptl_crystal_density_method 'not measured'
_exptl_crystal_description block
_exptl_crystal_F_000 1060
_exptl_crystal_size_max 0.10
_exptl_crystal_size_mid 0.06
_exptl_crystal_size_min 0.06
_refine_diff_density_max 0.729
_refine_diff_density_min -0.576
_refine_diff_density_rms 0.129
_refine_ls_abs_structure_details 'Flack H D (1983), XXXX Friedel Pairs'
_refine_ls_abs_structure_Flack -0.04(2)
_refine_ls_extinction_method none
_refine_ls_goodness_of_fit_ref 1.044
_refine_ls_hydrogen_treatment constr
_refine_ls_matrix_type full
_refine_ls_number_parameters 221
_refine_ls_number_reflns 3307
_refine_ls_number_restraints 1
_refine_ls_restrained_S_all 1.044
_refine_ls_R_factor_all 0.0362
_refine_ls_R_factor_gt 0.0358
_refine_ls_shift/su_max 0.001
_refine_ls_shift/su_mean 0.000
_refine_ls_structure_factor_coef Fsqd
_refine_ls_weighting_details 'calc w=1/[\s^2^(Fo^2^)+(0.0729P)^2^+0.0000P] where P=(Fo^2^+2Fc^2^)/3'
_refine_ls_weighting_scheme calc
_refine_ls_wR_factor_gt 0.0869
_refine_ls_wR_factor_ref 0.0873
_reflns_number_gt 3240
_reflns_number_total 3307
_reflns_threshold_expression I>2\s(I)
_cod_data_source_file om900751f_si_001.cif
_cod_data_source_block 5a
_cod_depositor_comments
;
The following automatic conversions were performed:

'_symmetry_cell_setting' value 'Orthorhombic' changed to
'orthorhombic' according to
/home/saulius/struct/CIF-dictionaries/cif_core.dic dictionary named
'cif_core.dic' version 2.4.2 from 2011-04-26.

'_geom_bond_publ_flag'
value 'Y' changed to 'y' according to
/home/saulius/struct/CIF-dictionaries/cif_core.dic dictionary named
'cif_core.dic' version 2.4.2 from 2011-04-26 (27
times).

'_geom_angle_publ_flag' value 'Y' changed to 'y' according
to /home/saulius/struct/CIF-dictionaries/cif_core.dic dictionary
named 'cif_core.dic' version 2.4.2 from 2011-04-26 (47
times).

'_geom_torsion_publ_flag' value 'Y' changed to 'y' according
to /home/saulius/struct/CIF-dictionaries/cif_core.dic dictionary
named 'cif_core.dic' version 2.4.2 from 2011-04-26 (78 times).

Automatic conversion script
Id: cif_fix_values 1715 2011-07-08 13:25:40Z adriana 
;
_cod_original_sg_symbol_H-M Pna21
_cod_database_code 4070352

loop_
_symmetry_equiv_pos_as_xyz
'x, y, z'
'-x, -y, z+1/2'
'x+1/2, -y+1/2, z'
'-x+1/2, y+1/2, z+1/2'

loop_
_atom_site_label
_atom_site_type_symbol
_atom_site_fract_x
_atom_site_fract_y
_atom_site_fract_z
_atom_site_U_iso_or_equiv
_atom_site_adp_type
_atom_site_occupancy
_atom_site_symmetry_multiplicity
_atom_site_calc_flag
_atom_site_refinement_flags
Ni1 Ni 0.87208(3) 0.09823(6) 0.78441(8) 0.01206(17) Uani 1 1 d .
Br2 Br 0.862939(17) 0.07044(4) 0.52686(6) 0.01805(13) Uani 1 1 d .
Br1 Br 0.822264(16) 0.30680(3) 0.84425(6) 0.01743(13) Uani 1 1 d .
P1 P 0.78959(4) -0.02747(9) 0.84179(14) 0.0128(2) Uani 1 1 d .
O1 O 0.81452(11) -0.1865(2) 0.8457(5) 0.0157(6) Uani 1 1 d .
O2 O 1.05111(12) 0.3907(2) 0.8500(4) 0.0171(6) Uani 1 1 d .
N1 N 0.96415(14) 0.1710(3) 0.7816(4) 0.0133(7) Uani 1 1 d .
C1 C 0.91142(18) -0.0733(3) 0.8022(5) 0.0136(9) Uani 1 1 d .
C2 C 0.87981(17) -0.1943(4) 0.8311(6) 0.0144(8) Uani 1 1 d .
C3 C 0.91153(16) -0.3175(3) 0.8436(6) 0.0150(7) Uani 1 1 d .
H3 H 0.8892 -0.3999 0.8614 0.018 Uiso 1 1 calc R
C4 C 0.97694(18) -0.3165(4) 0.8293(6) 0.0159(8) Uani 1 1 d .
H4 H 0.9999 -0.3988 0.8426 0.019 Uiso 1 1 calc R
C5 C 1.00956(18) -0.1969(4) 0.7957(5) 0.0164(9) Uani 1 1 d .
H5 H 1.0542 -0.1985 0.7836 0.020 Uiso 1 1 calc R
C6 C 0.97626(18) -0.0752(4) 0.7800(5) 0.0143(8) Uani 1 1 d .
C7 C 1.00436(18) 0.0561(4) 0.7302(5) 0.0154(9) Uani 1 1 d .
H7A H 1.0479 0.0659 0.7681 0.019 Uiso 1 1 calc R
H7B H 1.0065 0.0573 0.6245 0.019 Uiso 1 1 calc R
C8 C 0.98169(18) 0.2082(4) 0.9314(5) 0.0155(9) Uani 1 1 d .
H8A H 0.9812 0.1251 0.9913 0.019 Uiso 1 1 calc R
H8B H 0.9497 0.2721 0.9701 0.019 Uiso 1 1 calc R
C9 C 1.04669(18) 0.2741(4) 0.9405(5) 0.0173(9) Uani 1 1 d .
H9A H 1.0551 0.3017 1.0405 0.021 Uiso 1 1 calc R
H9B H 1.0793 0.2068 0.9124 0.021 Uiso 1 1 calc R
C10 C 1.03731(17) 0.3546(4) 0.7064(5) 0.0167(9) Uani 1 1 d .
H10A H 1.0689 0.2872 0.6727 0.020 Uiso 1 1 calc R
H10B H 1.0407 0.4366 0.6452 0.020 Uiso 1 1 calc R
C11 C 0.97171(18) 0.2947(4) 0.6919(5) 0.0172(9) Uani 1 1 d .
H11A H 0.9400 0.3637 0.7208 0.021 Uiso 1 1 calc R
H11B H 0.9639 0.2709 0.5907 0.021 Uiso 1 1 calc R
C12 C 0.72596(18) -0.0378(4) 0.7111(5) 0.0161(8) Uani 1 1 d .
H12 H 0.7447 -0.0804 0.6237 0.019 Uiso 1 1 calc R
C13 C 0.70113(19) 0.1008(5) 0.6656(6) 0.0210(9) Uani 1 1 d .
H13A H 0.6703 0.0892 0.5884 0.032 Uiso 1 1 calc R
H13B H 0.7364 0.1573 0.6319 0.032 Uiso 1 1 calc R
H13C H 0.6807 0.1454 0.7471 0.032 Uiso 1 1 calc R
C14 C 0.67351(17) -0.1335(4) 0.7613(6) 0.0221(10) Uani 1 1 d .
H14A H 0.6508 -0.0916 0.8413 0.033 Uiso 1 1 calc R
H14B H 0.6921 -0.2202 0.7924 0.033 Uiso 1 1 calc R
H14C H 0.6440 -0.1502 0.6825 0.033 Uiso 1 1 calc R
C15 C 0.75867(17) -0.0146(4) 1.0221(5) 0.0173(8) Uani 1 1 d .
H15 H 0.7358 -0.1019 1.0415 0.021 Uiso 1 1 calc R
C16 C 0.71130(19) 0.1002(4) 1.0497(6) 0.0224(11) Uani 1 1 d .
H16A H 0.6976 0.0973 1.1497 0.034 Uiso 1 1 calc R
H16B H 0.6745 0.0887 0.9871 0.034 Uiso 1 1 calc R
H16C H 0.7314 0.1883 1.0301 0.034 Uiso 1 1 calc R
C17 C 0.81408(19) -0.0091(5) 1.1276(5) 0.0225(10) Uani 1 1 d .
H17A H 0.8368 0.0774 1.1161 0.034 Uiso 1 1 calc R
H17B H 0.8430 -0.0851 1.1087 0.034 Uiso 1 1 calc R
H17C H 0.7979 -0.0160 1.2254 0.034 Uiso 1 1 calc R

loop_
_atom_site_aniso_label
_atom_site_aniso_U_11
_atom_site_aniso_U_22
_atom_site_aniso_U_33
_atom_site_aniso_U_23
_atom_site_aniso_U_13
_atom_site_aniso_U_12
Ni1 0.0098(3) 0.0094(3) 0.0170(4) 0.0003(3) 0.0011(3) 0.0006(2)
Br2 0.0155(2) 0.0216(2) 0.0171(3) 0.00115(19) 0.00022(17) -0.00135(13)
Br1 0.01387(19) 0.01173(19) 0.0267(3) -0.00060(17) 0.00259(17) 0.00264(12)
P1 0.0104(4) 0.0106(4) 0.0173(6) 0.0004(4) 0.0008(4) 0.0008(3)
O1 0.0116(11) 0.0117(11) 0.0237(17) 0.0001(12) 0.0018(14) 0.0003(9)
O2 0.0183(12) 0.0142(11) 0.0187(17) 0.0009(13) -0.0005(12) -0.0039(10)
N1 0.0123(14) 0.0109(14) 0.017(2) -0.0009(14) 0.0000(13) 0.0015(11)
C1 0.0162(19) 0.0130(18) 0.011(3) -0.0023(14) -0.0010(15) 0.0025(13)
C2 0.0110(16) 0.0188(19) 0.013(2) -0.0015(15) -0.0005(18) -0.0012(13)
C3 0.0197(17) 0.0116(16) 0.014(2) -0.0004(17) -0.0029(19) -0.0016(13)
C4 0.0223(18) 0.0131(17) 0.012(3) -0.0032(15) -0.0041(19) 0.0042(14)
C5 0.0127(18) 0.018(2) 0.018(3) -0.0031(15) -0.0016(15) 0.0038(13)
C6 0.0149(18) 0.0148(18) 0.013(2) -0.0051(16) -0.0032(16) -0.0012(13)
C7 0.0124(17) 0.0128(16) 0.021(3) -0.0050(15) 0.0017(16) 0.0016(14)
C8 0.0160(19) 0.0150(17) 0.016(3) -0.0003(15) -0.0014(17) -0.0011(13)
C9 0.0168(19) 0.0156(17) 0.019(3) 0.0016(16) -0.0023(16) -0.0014(14)
C10 0.0146(17) 0.0158(18) 0.020(3) 0.0008(16) 0.0029(15) -0.0038(15)
C11 0.0154(19) 0.0145(19) 0.022(3) 0.0054(15) -0.0011(16) -0.0019(13)
C12 0.0131(18) 0.0193(19) 0.016(2) -0.0010(16) -0.0016(15) -0.0017(14)
C13 0.0158(18) 0.023(2) 0.025(3) 0.0025(18) -0.0054(19) 0.0004(15)
C14 0.0156(18) 0.022(2) 0.029(3) 0.0034(19) 0.0003(17) -0.0037(15)
C15 0.0171(17) 0.0160(17) 0.019(2) 0.0003(18) 0.0016(18) -0.0017(14)
C16 0.021(2) 0.022(2) 0.025(3) -0.0023(18) 0.0071(19) 0.0027(15)
C17 0.0223(19) 0.025(2) 0.020(3) -0.0011(17) -0.0011(16) -0.0017(17)

loop_
_atom_type_symbol
_atom_type_description
_atom_type_scat_dispersion_real
_atom_type_scat_dispersion_imag
_atom_type_scat_source
C C 0.0181 0.0091 'International Tables Vol C Tables 4.2.6.8 and 6.1.1.4'
H H 0.0000 0.0000 'International Tables Vol C Tables 4.2.6.8 and 6.1.1.4'
N N 0.0311 0.0180 'International Tables Vol C Tables 4.2.6.8 and 6.1.1.4'
O O 0.0492 0.0322 'International Tables Vol C Tables 4.2.6.8 and 6.1.1.4'
P P 0.2955 0.4335 'International Tables Vol C Tables 4.2.6.8 and 6.1.1.4'
Br Br -0.6763 1.2805 'International Tables Vol C Tables 4.2.6.8 and 6.1.1.4'
Ni Ni -3.0029 0.5091 'International Tables Vol C Tables 4.2.6.8 and 6.1.1.4'

loop_
_geom_angle_atom_site_label_1
_geom_angle_atom_site_label_2
_geom_angle_atom_site_label_3
_geom_angle
_geom_angle_publ_flag
C1 NI1 N1 83.94(15) y
C1 NI1 P1 80.09(12) y
N1 NI1 P1 159.92(10) y
C1 NI1 BR1 161.21(13) y
N1 NI1 BR1 97.05(9) y
P1 NI1 BR1 94.23(3) y
C1 NI1 BR2 91.30(13) y
N1 NI1 BR2 95.78(11) y
P1 NI1 BR2 96.67(4) y
BR1 NI1 BR2 107.21(3) y
O1 P1 C15 99.24(19) y
O1 P1 C12 101.46(18) y
C15 P1 C12 111.3(2) y
O1 P1 NI1 106.39(10) y
C15 P1 NI1 118.23(13) y
C12 P1 NI1 116.86(15) y
C2 O1 P1 111.6(2) y
C10 O2 C9 110.4(3) y
C11 N1 C7 111.9(3) y
C11 N1 C8 107.7(3) y
C7 N1 C8 110.2(3) y
C11 N1 NI1 112.9(2) y
C7 N1 NI1 106.2(2) y
C8 N1 NI1 107.8(2) y
C6 C1 C2 119.5(3) y
C6 C1 NI1 115.8(3) y
C2 C1 NI1 124.6(3) y
C3 C2 O1 121.4(3) y
C3 C2 C1 121.9(3) y
O1 C2 C1 116.7(3) y
C2 C3 C4 117.8(3) y
C2 C3 H3 121.1 ?
C4 C3 H3 121.1 ?
C3 C4 C5 121.3(3) y
C3 C4 H4 119.4 ?
C5 C4 H4 119.4 ?
C6 C5 C4 119.6(4) y
C6 C5 H5 120.2 ?
C4 C5 H5 120.2 ?
C1 C6 C5 119.7(4) y
C1 C6 C7 115.4(3) y
C5 C6 C7 124.8(4) y
N1 C7 C6 108.9(3) y
N1 C7 H7A 109.9 ?
C6 C7 H7A 109.9 ?
N1 C7 H7B 109.9 ?
C6 C7 H7B 109.9 ?
H7A C7 H7B 108.3 ?
N1 C8 C9 112.3(4) y
N1 C8 H8A 109.1 ?
C9 C8 H8A 109.1 ?
N1 C8 H8B 109.1 ?
C9 C8 H8B 109.1 ?
H8A C8 H8B 107.9 ?
O2 C9 C8 111.5(3) y
O2 C9 H9A 109.3 ?
C8 C9 H9A 109.3 ?
O2 C9 H9B 109.3 ?
C8 C9 H9B 109.3 ?
H9A C9 H9B 108 ?
O2 C10 C11 111.7(3) y
O2 C10 H10A 109.3 ?
C11 C10 H10A 109.3 ?
O2 C10 H10B 109.3 ?
C11 C10 H10B 109.3 ?
H10A C10 H10B 107.9 ?
N1 C11 C10 111.4(3) y
N1 C11 H11A 109.3 ?
C10 C11 H11A 109.3 ?
N1 C11 H11B 109.3 ?
C10 C11 H11B 109.3 ?
H11A C11 H11B 108 ?
C13 C12 C14 112.7(3) y
C13 C12 P1 113.2(3) y
C14 C12 P1 111.3(3) y
C13 C12 H12 106.3 ?
C14 C12 H12 106.3 ?
P1 C12 H12 106.3 ?
C12 C13 H13A 109.5 ?
C12 C13 H13B 109.5 ?
H13A C13 H13B 109.5 ?
C12 C13 H13C 109.5 ?
H13A C13 H13C 109.5 ?
H13B C13 H13C 109.5 ?
C12 C14 H14A 109.5 ?
C12 C14 H14B 109.5 ?
H14A C14 H14B 109.5 ?
C12 C14 H14C 109.5 ?
H14A C14 H14C 109.5 ?
H14B C14 H14C 109.5 ?
C16 C15 C17 111.4(4) y
C16 C15 P1 116.4(3) y
C17 C15 P1 109.1(3) y
C16 C15 H15 106.4 ?
C17 C15 H15 106.4 ?
P1 C15 H15 106.4 ?
C15 C16 H16A 109.5 ?
C15 C16 H16B 109.5 ?
H16A C16 H16B 109.5 ?
C15 C16 H16C 109.5 ?
H16A C16 H16C 109.5 ?
H16B C16 H16C 109.5 ?
C15 C17 H17A 109.5 ?
C15 C17 H17B 109.5 ?
H17A C17 H17B 109.5 ?
C15 C17 H17C 109.5 ?
H17A C17 H17C 109.5 ?
H17B C17 H17C 109.5 ?

loop_
_geom_bond_atom_site_label_1
_geom_bond_atom_site_label_2
_geom_bond_distance
_geom_bond_publ_flag
Ni1 C1 1.883(4) y
Ni1 N1 2.072(3) y
Ni1 P1 2.2013(11) y
Ni1 Br1 2.3673(7) y
Ni1 Br2 2.4339(9) y
P1 O1 1.646(2) y
P1 C15 1.815(5) y
P1 C12 1.821(4) y
O1 C2 1.388(4) y
O2 C10 1.420(6) y
O2 C9 1.426(5) y
N1 C11 1.484(5) y
N1 C7 1.491(5) y
N1 C8 1.495(6) y
C1 C6 1.386(6) y
C1 C2 1.388(5) y
C2 C3 1.386(5) y
C3 C4 1.389(5) y
C3 H3 0.95 ?
C4 C5 1.396(6) y
C4 H4 0.95 ?
C5 C6 1.393(5) y
C5 H5 0.95 ?
C6 C7 1.493(5) y
C7 H7a 0.99 ?
C7 H7b 0.99 ?
C8 C9 1.520(5) y
C8 H8a 0.99 ?
C8 H8b 0.99 ?
C9 H9a 0.99 ?
C9 H9b 0.99 ?
C10 C11 1.511(5) y
C10 H10a 0.99 ?
C10 H10b 0.99 ?
C11 H11a 0.99 ?
C11 H11b 0.99 ?
C12 C13 1.517(6) y
C12 C14 1.527(5) y
C12 H12 1 ?
C13 H13a 0.98 ?
C13 H13b 0.98 ?
C13 H13c 0.98 ?
C14 H14a 0.98 ?
C14 H14b 0.98 ?
C14 H14c 0.98 ?
C15 C16 1.528(5) y
C15 C17 1.532(6) y
C15 H15 1 ?
C16 H16a 0.98 ?
C16 H16b 0.98 ?
C16 H16c 0.98 ?
C17 H17a 0.98 ?
C17 H17b 0.98 ?
C17 H17c 0.98 ?

loop_
_geom_torsion_atom_site_label_1
_geom_torsion_atom_site_label_2
_geom_torsion_atom_site_label_3
_geom_torsion_atom_site_label_4
_geom_torsion
_geom_torsion_publ_flag
C1 NI1 P1 O1 -5.7(2) y
N1 NI1 P1 O1 -43.5(4) y
BR1 NI1 P1 O1 -167.61(17) y
BR2 NI1 P1 O1 84.49(17) y
C1 NI1 P1 C15 104.70(19) y
N1 NI1 P1 C15 66.9(3) y
BR1 NI1 P1 C15 -57.24(15) y
BR2 NI1 P1 C15 -165.14(14) y
C1 NI1 P1 C12 -118.1(2) y
N1 NI1 P1 C12 -155.9(3) y
BR1 NI1 P1 C12 79.98(16) y
BR2 NI1 P1 C12 -27.91(16) y
C15 P1 O1 C2 -115.4(4) y
C12 P1 O1 C2 130.5(4) y
NI1 P1 O1 C2 7.8(4) y
C1 NI1 N1 C11 147.6(3) y
P1 NI1 N1 C11 -175.0(2) y
BR1 NI1 N1 C11 -51.2(3) y
BR2 NI1 N1 C11 56.9(3) y
C1 NI1 N1 C7 24.6(3) y
P1 NI1 N1 C7 62.0(5) y
BR1 NI1 N1 C7 -174.3(3) y
BR2 NI1 N1 C7 -66.1(3) y
C1 NI1 N1 C8 -93.5(2) y
P1 NI1 N1 C8 -56.1(4) y
BR1 NI1 N1 C8 67.6(2) y
BR2 NI1 N1 C8 175.8(2) y
N1 NI1 C1 C6 -10.9(3) y
P1 NI1 C1 C6 -178.7(3) y
BR1 NI1 C1 C6 -105.0(4) y
BR2 NI1 C1 C6 84.8(3) y
N1 NI1 C1 C2 171.1(4) y
P1 NI1 C1 C2 3.3(4) y
BR1 NI1 C1 C2 77.0(6) y
BR2 NI1 C1 C2 -93.2(4) y
P1 O1 C2 C3 174.4(4) y
P1 O1 C2 C1 -6.1(6) y
C6 C1 C2 C3 2.4(7) y
NI1 C1 C2 C3 -179.7(4) y
C6 C1 C2 O1 -177.1(5) y
NI1 C1 C2 O1 0.8(7) y
O1 C2 C3 C4 -179.2(5) y
C1 C2 C3 C4 1.3(9) y
C2 C3 C4 C5 -3.4(8) y
C3 C4 C5 C6 1.8(7) y
C2 C1 C6 C5 -4.0(7) y
NI1 C1 C6 C5 177.9(3) y
C2 C1 C6 C7 171.9(4) y
NI1 C1 C6 C7 -6.2(5) y
C4 C5 C6 C1 2.0(7) y
C4 C5 C6 C7 -173.6(5) y
C11 N1 C7 C6 -156.3(4) y
C8 N1 C7 C6 83.8(4) y
NI1 N1 C7 C6 -32.7(4) y
C1 C6 C7 N1 27.1(5) y
C5 C6 C7 N1 -157.2(4) y
C11 N1 C8 C9 -53.1(4) y
C7 N1 C8 C9 69.3(4) y
NI1 N1 C8 C9 -175.3(2) y
C10 O2 C9 C8 -57.2(4) y
N1 C8 C9 O2 55.7(4) y
C9 O2 C10 C11 59.1(4) y
C7 N1 C11 C10 -67.1(4) y
C8 N1 C11 C10 54.3(4) y
NI1 N1 C11 C10 173.2(3) y
O2 C10 C11 N1 -59.0(4) y
O1 P1 C12 C13 -169.9(3) y
C15 P1 C12 C13 85.4(3) y
NI1 P1 C12 C13 -54.7(4) y
O1 P1 C12 C14 62.0(3) y
C15 P1 C12 C14 -42.8(3) y
NI1 P1 C12 C14 177.2(2) y
O1 P1 C15 C16 -160.2(3) y
C12 P1 C15 C16 -54.0(3) y
NI1 P1 C15 C16 85.4(3) y
O1 P1 C15 C17 72.7(3) y
C12 P1 C15 C17 178.9(3) y
NI1 P1 C15 C17 -41.7(3) y
